data_7041076
loop_
_publ_author_name
'You, Li-Xin'
'Liu, Hui-Jie'
'Cui, Lan-Xin'
'Ding, Fu'
'Xiong, Gang'
'Wang, Shu-Ju'
'Ren, Bao-Yi'
'Dragutan, Ileana'
'Dragutan, Valerian'
'Sun, Ya-Guang'

_publ_section_title
;
 The synergistic effect of cobalt on a Pd/Co catalyzed Suzuki-Miyaura
 cross-coupling in water.
;
_journal_issue 46
_journal_name_full 'Dalton transactions (Cambridge, England : 2003)'
_journal_page_first 18455
_journal_page_last 18458
_journal_paper_doi 10.1039/c6dt03628g
_journal_volume 45
_journal_year 2016
_chemical_formula_sum 'C24 H22 Cl4 Co N4 O12 Pd2'
_chemical_formula_weight 971.99
_chemical_name_systematic
; 
 ? 
;
_space_group_IT_number 2
_symmetry_cell_setting triclinic
_symmetry_space_group_name_Hall '-P 1'
_symmetry_space_group_name_H-M 'P -1'
_atom_sites_solution_hydrogens geom
_atom_sites_solution_primary direct
_atom_sites_solution_secondary difmap
_audit_creation_method SHELXL-97
_audit_update_record
;
2015-10-26 deposited with the CCDC.
2016-11-01 downloaded from the CCDC.
;
_cell_angle_alpha 76.80(3)
_cell_angle_beta 79.55(3)
_cell_angle_gamma 81.30(3)
_cell_formula_units_Z 1
_cell_length_a 5.3010(11)
_cell_length_b 12.470(3)
_cell_length_c 12.610(3)
_cell_measurement_reflns_used 3596
_cell_measurement_temperature 293(2)
_cell_measurement_theta_max 27.57
_cell_measurement_theta_min 3.36
_cell_volume 792.8(3)
_computing_cell_refinement 'Bruker XSCANS'
_computing_data_collection 'Bruker XSCANS'
_computing_data_reduction 'Bruker SHELXTL'
_computing_molecular_graphics 'Bruker SHELXTL'
_computing_publication_material 'Bruker SHELXTL'
_computing_structure_refinement 'SHELXL-97 (Sheldrick, 1997)'
_computing_structure_solution 'SHELXS-97 (Sheldrick, 1990)'
_diffrn_ambient_temperature 293(2)
_diffrn_detector_area_resol_mean 0
_diffrn_measured_fraction_theta_full 0.982
_diffrn_measured_fraction_theta_max 0.982
_diffrn_measurement_device_type 'Bruker P4'
_diffrn_measurement_method '\w scans'
_diffrn_radiation_monochromator graphite
_diffrn_radiation_source 'fine-focus sealed tube'
_diffrn_radiation_type MoK\a
_diffrn_radiation_wavelength 0.71073
_diffrn_reflns_av_R_equivalents 0.0696
_diffrn_reflns_av_sigmaI/netI 0.0912
_diffrn_reflns_limit_h_max 6
_diffrn_reflns_limit_h_min -6
_diffrn_reflns_limit_k_max 16
_diffrn_reflns_limit_k_min -16
_diffrn_reflns_limit_l_max 16
_diffrn_reflns_limit_l_min -16
_diffrn_reflns_number 8006
_diffrn_reflns_theta_full 27.57
_diffrn_reflns_theta_max 27.57
_diffrn_reflns_theta_min 3.36
_diffrn_standards_decay_% 0
_diffrn_standards_interval_count 0
_diffrn_standards_interval_time 0
_diffrn_standards_number 0
_exptl_absorpt_coefficient_mu 2.043
_exptl_absorpt_correction_T_max 0.6854
_exptl_absorpt_correction_T_min 0.5792
_exptl_absorpt_correction_type multi-scan
_exptl_absorpt_process_details SADABS
_exptl_crystal_colour 0
_exptl_crystal_density_diffrn 2.036
_exptl_crystal_density_method 'not measured'
_exptl_crystal_description 0
_exptl_crystal_F_000 477
_exptl_crystal_size_max 0.30
_exptl_crystal_size_mid 0.20
_exptl_crystal_size_min 0.20
_refine_diff_density_max 1.846
_refine_diff_density_min -1.597
_refine_diff_density_rms 0.188
_refine_ls_extinction_method none
_refine_ls_goodness_of_fit_ref 1.065
_refine_ls_hydrogen_treatment NONE
_refine_ls_matrix_type full
_refine_ls_number_parameters 214
_refine_ls_number_reflns 3596
_refine_ls_number_restraints 0
_refine_ls_restrained_S_all 1.065
_refine_ls_R_factor_all 0.1144
_refine_ls_R_factor_gt 0.0763
_refine_ls_shift/su_max 0.000
_refine_ls_shift/su_mean 0.000
_refine_ls_structure_factor_coef Fsqd
_refine_ls_weighting_details 'calc w=1/[\s^2^(Fo^2^)+(0.1106P)^2^+0.7342P] where P=(Fo^2^+2Fc^2^)/3'
_refine_ls_weighting_scheme calc
_refine_ls_wR_factor_gt 0.1878
_refine_ls_wR_factor_ref 0.2243
_reflns_number_gt 2324
_reflns_number_total 3596
_reflns_threshold_expression >2sigma(I)
_cod_data_source_file c6dt03628g2.cif
_cod_data_source_block shelxl
_cod_depositor_comments
;
The following automatic conversions were performed:

'_symmetry_cell_setting' value 'Triclinic' changed to 'triclinic'
according to
/usr/data/users/saulius/crontab/automatic-downloads/rss-feeds/RSC/lib/dictionaries/cif_core.dic
dictionary named 'cif_core.dic' version 2.4.2 from 2011-04-26.

'_exptl_absorpt_correction_type' value 'MULTI-SCAN' changed to
'multi-scan' according to
/usr/data/users/saulius/crontab/automatic-downloads/rss-feeds/RSC/lib/dictionaries/cif_core.dic
dictionary named 'cif_core.dic' version 2.4.2 from 2011-04-26.

Automatic conversion script
Id: cif_fix_values 4268 2015-11-12 08:31:59Z antanas 

 Adding full bibliography for 7041076.cif.
;
_cod_original_sg_symbol_H-M P-1
_cod_database_code 7041076

loop_
_symmetry_equiv_pos_as_xyz
'x, y, z'
'-x, -y, -z'

loop_
_atom_site_label
_atom_site_type_symbol
_atom_site_fract_x
_atom_site_fract_y
_atom_site_fract_z
_atom_site_U_iso_or_equiv
_atom_site_adp_type
_atom_site_occupancy
_atom_site_symmetry_multiplicity
_atom_site_calc_flag
_atom_site_refinement_flags
Pd1 Pd -0.15805(13) 0.70742(5) 0.74448(6) 0.0398(3) Uani 1 1 d .
Co1 Co 0.5000 0.0000 1.0000 0.0386(4) Uani 1 2 d S
Cl1 Cl -0.5128(5) 0.6828(2) 0.8789(2) 0.0519(6) Uani 1 1 d .
Cl2 Cl -0.3276(5) 0.8871(2) 0.6810(2) 0.0561(7) Uani 1 1 d .
O1 O 0.3329(11) 0.1581(5) 0.9330(5) 0.0386(14) Uani 1 1 d .
O2 O 0.6541(13) 0.2111(5) 0.8000(6) 0.061(2) Uani 1 1 d .
O3 O 1.0252(13) 0.6149(6) 0.4160(6) 0.0558(19) Uani 1 1 d .
O4 O 0.9030(13) 0.7878(6) 0.3294(6) 0.059(2) Uani 1 1 d .
H4A H 1.0464 0.7816 0.2923 0.088 Uiso 1 1 d R
O5 O 0.2708(12) -0.0767(5) 0.9320(6) 0.0543(18) Uani 1 1 d .
H5A H 0.3259 -0.0940 0.8698 0.065 Uiso 1 1 d R
H5B H 0.1219 -0.0911 0.9657 0.065 Uiso 1 1 d R
O6 O 0.8033(12) -0.0022(6) 0.8622(5) 0.0473(16) Uani 1 1 d .
H6A H 0.8113 0.0529 0.8082 0.071 Uiso 1 1 d R
H6B H 0.9155 -0.0586 0.8616 0.071 Uiso 1 1 d R
N1 N 0.0148(13) 0.5501(6) 0.7907(6) 0.0367(16) Uani 1 1 d .
N2 N 0.1664(13) 0.7160(5) 0.6273(6) 0.0335(15) Uani 1 1 d .
C1 C -0.0745(17) 0.4718(7) 0.8733(8) 0.044(2) Uani 1 1 d .
H1 H -0.2327 0.4882 0.9155 0.053 Uiso 1 1 calc R
C2 C 0.0557(18) 0.3672(8) 0.8996(8) 0.045(2) Uani 1 1 d .
H2 H -0.0127 0.3139 0.9578 0.054 Uiso 1 1 calc R
C3 C 0.2941(15) 0.3440(7) 0.8358(7) 0.0341(18) Uani 1 1 d .
C4 C 0.3880(16) 0.4251(7) 0.7495(7) 0.0373(19) Uani 1 1 d .
H4 H 0.5462 0.4105 0.7065 0.045 Uiso 1 1 calc R
C5 C 0.2469(16) 0.5272(7) 0.7275(7) 0.0341(18) Uani 1 1 d .
C6 C 0.4414(18) 0.2291(7) 0.8579(7) 0.042(2) Uani 1 1 d .
C7 C 0.3291(16) 0.6211(7) 0.6372(6) 0.0359(19) Uani 1 1 d .
C8 C 0.5607(16) 0.6137(7) 0.5648(7) 0.0385(19) Uani 1 1 d .
H8 H 0.6747 0.5489 0.5725 0.046 Uiso 1 1 calc R
C9 C 0.6187(17) 0.7048(7) 0.4810(7) 0.041(2) Uani 1 1 d .
C10 C 0.4470(17) 0.8005(8) 0.4747(8) 0.044(2) Uani 1 1 d .
H10 H 0.4823 0.8626 0.4199 0.053 Uiso 1 1 calc R
C11 C 0.2255(18) 0.8032(8) 0.5492(8) 0.045(2) Uani 1 1 d .
H11 H 0.1128 0.8684 0.5449 0.054 Uiso 1 1 calc R
C12 C 0.8727(18) 0.6971(8) 0.4048(7) 0.041(2) Uani 1 1 d .

loop_
_atom_site_aniso_label
_atom_site_aniso_U_11
_atom_site_aniso_U_22
_atom_site_aniso_U_33
_atom_site_aniso_U_23
_atom_site_aniso_U_13
_atom_site_aniso_U_12
Pd1 0.0355(4) 0.0356(4) 0.0430(4) -0.0089(3) 0.0008(3) 0.0056(3)
Co1 0.0344(9) 0.0331(9) 0.0410(9) -0.0020(7) 0.0019(7) 0.0012(7)
Cl1 0.0425(13) 0.0459(13) 0.0582(15) -0.0137(11) 0.0122(11) 0.0037(10)
Cl2 0.0572(15) 0.0420(13) 0.0590(15) -0.0100(12) -0.0012(12) 0.0162(11)
O1 0.031(3) 0.034(3) 0.043(3) 0.000(3) -0.002(3) 0.005(2)
O2 0.051(4) 0.039(4) 0.065(5) 0.013(3) 0.026(4) 0.008(3)
O3 0.040(4) 0.042(4) 0.066(5) 0.004(3) 0.009(3) 0.010(3)
O4 0.046(4) 0.046(4) 0.060(4) 0.008(3) 0.017(3) 0.005(3)
O5 0.042(4) 0.051(4) 0.078(5) -0.033(4) -0.007(3) -0.001(3)
O6 0.035(3) 0.048(4) 0.043(4) 0.001(3) 0.012(3) 0.005(3)
N1 0.029(3) 0.035(4) 0.040(4) -0.007(3) 0.000(3) 0.004(3)
N2 0.028(3) 0.026(3) 0.042(4) -0.008(3) -0.001(3) 0.006(3)
C1 0.033(4) 0.036(5) 0.051(5) -0.004(4) 0.011(4) 0.003(4)
C2 0.040(5) 0.037(5) 0.049(5) 0.005(4) 0.003(4) -0.006(4)
C3 0.027(4) 0.030(4) 0.037(4) -0.002(3) 0.004(3) 0.003(3)
C4 0.028(4) 0.039(5) 0.039(5) -0.008(4) 0.006(3) -0.002(4)
C5 0.029(4) 0.033(4) 0.039(5) -0.011(4) 0.001(3) 0.002(3)
C6 0.046(5) 0.034(4) 0.034(5) 0.003(4) 0.003(4) 0.005(4)
C7 0.037(5) 0.030(4) 0.033(4) -0.002(3) 0.001(3) 0.006(4)
C8 0.029(4) 0.036(4) 0.043(5) 0.000(4) 0.000(3) 0.003(4)
C9 0.040(5) 0.037(5) 0.041(5) -0.009(4) 0.001(4) 0.005(4)
C10 0.034(5) 0.045(5) 0.044(5) -0.005(4) 0.002(4) 0.007(4)
C11 0.047(5) 0.034(5) 0.045(5) -0.001(4) 0.001(4) 0.008(4)
C12 0.043(5) 0.039(5) 0.041(5) -0.003(4) -0.004(4) -0.014(4)

loop_
_atom_type_symbol
_atom_type_description
_atom_type_scat_dispersion_real
_atom_type_scat_dispersion_imag
_atom_type_scat_source
C C 0.0033 0.0016 'International Tables Vol C Tables 4.2.6.8 and 6.1.1.4'
H H 0.0000 0.0000 'International Tables Vol C Tables 4.2.6.8 and 6.1.1.4'
Cl Cl 0.1484 0.1585 'International Tables Vol C Tables 4.2.6.8 and 6.1.1.4'
Co Co 0.3494 0.9721 'International Tables Vol C Tables 4.2.6.8 and 6.1.1.4'
N N 0.0061 0.0033 'International Tables Vol C Tables 4.2.6.8 and 6.1.1.4'
O O 0.0106 0.0060 'International Tables Vol C Tables 4.2.6.8 and 6.1.1.4'
Pd Pd -0.9988 1.0072 'International Tables Vol C Tables 4.2.6.8 and 6.1.1.4'

loop_
_geom_angle_atom_site_label_1
_geom_angle_atom_site_label_2
_geom_angle_atom_site_label_3
_geom_angle
_geom_angle_site_symmetry_1
_geom_angle_site_symmetry_3
N1 Pd1 N2 81.5(3) . .
N1 Pd1 Cl1 94.1(2) . .
N2 Pd1 Cl1 175.43(19) . .
N1 Pd1 Cl2 175.6(2) . .
N2 Pd1 Cl2 94.12(19) . .
Cl1 Pd1 Cl2 90.33(10) . .
O5 Co1 O5 180.000(1) . 2_657
O5 Co1 O1 87.4(3) . 2_657
O5 Co1 O1 92.6(3) 2_657 2_657
O5 Co1 O1 92.6(3) . .
O5 Co1 O1 87.4(3) 2_657 .
O1 Co1 O1 180.000(2) 2_657 .
O5 Co1 O6 91.9(3) . .
O5 Co1 O6 88.1(3) 2_657 .
O1 Co1 O6 86.5(2) 2_657 .
O1 Co1 O6 93.5(2) . .
O5 Co1 O6 88.1(3) . 2_657
O5 Co1 O6 91.9(3) 2_657 2_657
O1 Co1 O6 93.5(2) 2_657 2_657
O1 Co1 O6 86.5(2) . 2_657
O6 Co1 O6 180.000(1) . 2_657
C6 O1 Co1 126.2(6) . .
C12 O4 H4A 109.5 . .
Co1 O5 H5A 119.6 . .
Co1 O5 H5B 120.4 . .
H5A O5 H5B 120.0 . .
Co1 O6 H6A 120.3 . .
Co1 O6 H6B 119.7 . .
H6A O6 H6B 120.0 . .
C1 N1 C5 119.1(7) . .
C1 N1 Pd1 126.9(6) . .
C5 N1 Pd1 114.0(6) . .
C11 N2 C7 120.4(7) . .
C11 N2 Pd1 126.5(6) . .
C7 N2 Pd1 113.1(5) . .
N1 C1 C2 123.3(8) . .
N1 C1 H1 118.4 . .
C2 C1 H1 118.4 . .
C1 C2 C3 117.6(8) . .
C1 C2 H2 121.2 . .
C3 C2 H2 121.2 . .
C4 C3 C2 119.4(8) . .
C4 C3 C6 120.4(7) . .
C2 C3 C6 120.1(8) . .
C5 C4 C3 119.8(7) . .
C5 C4 H4 120.1 . .
C3 C4 H4 120.1 . .
N1 C5 C4 120.8(8) . .
N1 C5 C7 114.7(7) . .
C4 C5 C7 124.5(7) . .
O2 C6 O1 125.2(8) . .
O2 C6 C3 118.6(8) . .
O1 C6 C3 116.2(7) . .
N2 C7 C8 120.4(8) . .
N2 C7 C5 116.7(7) . .
C8 C7 C5 122.9(7) . .
C9 C8 C7 119.0(8) . .
C9 C8 H8 120.5 . .
C7 C8 H8 120.5 . .
C10 C9 C8 118.5(8) . .
C10 C9 C12 122.7(8) . .
C8 C9 C12 118.7(8) . .
C11 C10 C9 119.7(9) . .
C11 C10 H10 120.2 . .
C9 C10 H10 120.2 . .
N2 C11 C10 122.0(8) . .
N2 C11 H11 119.0 . .
C10 C11 H11 119.0 . .
O3 C12 O4 126.0(9) . .
O3 C12 C9 121.4(8) . .
O4 C12 C9 112.6(8) . .

loop_
_geom_bond_atom_site_label_1
_geom_bond_atom_site_label_2
_geom_bond_distance
_geom_bond_site_symmetry_2
Pd1 N1 2.038(7) .
Pd1 N2 2.053(7) .
Pd1 Cl1 2.299(3) .
Pd1 Cl2 2.302(3) .
Co1 O5 2.057(6) .
Co1 O5 2.057(6) 2_657
Co1 O1 2.090(6) 2_657
Co1 O1 2.090(6) .
Co1 O6 2.145(6) .
Co1 O6 2.145(6) 2_657
O1 C6 1.259(10) .
O2 C6 1.247(10) .
O3 C12 1.204(11) .
O4 C12 1.311(11) .
O4 H4A 0.8200 .
O5 H5A 0.8500 .
O5 H5B 0.8500 .
O6 H6A 0.8499 .
O6 H6B 0.8500 .
N1 C1 1.326(11) .
N1 C5 1.368(10) .
N2 C11 1.324(11) .
N2 C7 1.349(10) .
C1 C2 1.379(12) .
C1 H1 0.9300 .
C2 C3 1.399(12) .
C2 H2 0.9300 .
C3 C4 1.381(11) .
C3 C6 1.516(11) .
C4 C5 1.373(11) .
C4 H4 0.9300 .
C5 C7 1.491(11) .
C7 C8 1.395(11) .
C8 C9 1.394(12) .
C8 H8 0.9300 .
C9 C10 1.383(12) .
C9 C12 1.510(12) .
C10 C11 1.366(12) .
C10 H10 0.9300 .
C11 H11 0.9300 .

loop_
_geom_torsion_atom_site_label_1
_geom_torsion_atom_site_label_2
_geom_torsion_atom_site_label_3
_geom_torsion_atom_site_label_4
_geom_torsion
_geom_torsion_site_symmetry_1
O5 Co1 O1 C6 -111.3(8) .
O5 Co1 O1 C6 68.7(8) 2_657
O1 Co1 O1 C6 -2(100) 2_657
O6 Co1 O1 C6 -19.2(8) .
O6 Co1 O1 C6 160.8(8) 2_657
N2 Pd1 N1 C1 -179.6(8) .
Cl1 Pd1 N1 C1 -0.6(8) .
Cl2 Pd1 N1 C1 -176(2) .
N2 Pd1 N1 C5 0.5(6) .
Cl1 Pd1 N1 C5 179.5(6) .
Cl2 Pd1 N1 C5 4(3) .
N1 Pd1 N2 C11 -179.6(8) .
Cl1 Pd1 N2 C11 168(2) .
Cl2 Pd1 N2 C11 0.7(8) .
N1 Pd1 N2 C7 -1.0(6) .
Cl1 Pd1 N2 C7 -14(3) .
Cl2 Pd1 N2 C7 179.3(6) .
C5 N1 C1 C2 0.2(14) .
Pd1 N1 C1 C2 -179.6(7) .
N1 C1 C2 C3 0.4(15) .
C1 C2 C3 C4 -0.5(14) .
C1 C2 C3 C6 -177.6(8) .
C2 C3 C4 C5 0.1(14) .
C6 C3 C4 C5 177.2(8) .
C1 N1 C5 C4 -0.7(13) .
Pd1 N1 C5 C4 179.2(7) .
C1 N1 C5 C7 -179.9(8) .
Pd1 N1 C5 C7 0.0(9) .
C3 C4 C5 N1 0.5(13) .
C3 C4 C5 C7 179.7(8) .
Co1 O1 C6 O2 11.0(15) .
Co1 O1 C6 C3 -170.8(5) .
C4 C3 C6 O2 3.3(14) .
C2 C3 C6 O2 -179.6(10) .
C4 C3 C6 O1 -175.0(8) .
C2 C3 C6 O1 2.0(13) .
C11 N2 C7 C8 -0.4(13) .
Pd1 N2 C7 C8 -179.1(7) .
C11 N2 C7 C5 179.9(8) .
Pd1 N2 C7 C5 1.2(10) .
N1 C5 C7 N2 -0.8(11) .
C4 C5 C7 N2 180.0(8) .
N1 C5 C7 C8 179.5(8) .
C4 C5 C7 C8 0.3(14) .
N2 C7 C8 C9 -1.3(13) .
C5 C7 C8 C9 178.4(9) .
C7 C8 C9 C10 1.8(14) .
C7 C8 C9 C12 178.5(8) .
C8 C9 C10 C11 -0.7(15) .
C12 C9 C10 C11 -177.2(9) .
C7 N2 C11 C10 1.6(14) .
Pd1 N2 C11 C10 -179.9(7) .
C9 C10 C11 N2 -1.0(15) .
C10 C9 C12 O3 175.8(10) .
C8 C9 C12 O3 -0.7(14) .
C10 C9 C12 O4 -3.9(13) .
C8 C9 C12 O4 179.6(9) .
